data_7250161
loop_
_publ_author_name
'van der Poll, Hendrik J.'
'Erasmus, Rudolph'
'Rademeyer, Melanie'

_publ_section_title
;
 Structures and band gaps of lead-free dabconium-containing hybrid
 alkali-metal halide perovskites
;
_journal_issue 16
_journal_name_full CrystEngComm
_journal_page_first 2545
_journal_page_last 2558
_journal_paper_doi 10.1039/D4CE00907J
_journal_volume 27
_journal_year 2025
_chemical_formula_moiety '3(Cs0.33 I), 2(C3 H7 N)'
_chemical_formula_sum 'C6 H14 Cs I3 N2'
_chemical_formula_weight 627.80
_space_group_crystal_system hexagonal
_space_group_IT_number 194
_space_group_name_Hall '-P 6c 2c'
_space_group_name_H-M_alt 'P 63/m m c'
_atom_sites_solution_hydrogens geom
_atom_sites_solution_primary difmap
_audit_creation_method SHELXL-2018/3
_audit_update_record
;
2024-12-10 deposited with the CCDC.	2025-03-21 downloaded from the CCDC.
;
_cell_angle_alpha 90
_cell_angle_beta 90
_cell_angle_gamma 120
_cell_formula_units_Z 2
_cell_length_a 10.0382(2)
_cell_length_b 10.0382(2)
_cell_length_c 7.9849(2)
_cell_measurement_reflns_used 5252
_cell_measurement_temperature 150(2)
_cell_measurement_theta_max 30.8860
_cell_measurement_theta_min 2.3380
_cell_volume 696.81(3)
_computing_cell_refinement 'CrysAlisPro 1.171.40.23a (Rigaku OD, 2018)'
_computing_data_collection 'CrysAlisPro 1.171.40.23a (Rigaku OD, 2018)'
_computing_data_reduction 'CrysAlisPro 1.171.40.23a (Rigaku OD, 2018)'
_computing_molecular_graphics 'Mercury (Macrae <i> et al</i>., 2008)'
_computing_publication_material 'Mercury (Macrae <i> et al</i>., 2008)'
_computing_structure_refinement 'SHELXL-2018/3 (Sheldrick, 2018)'
_computing_structure_solution 'SHELXT 2014/5 (Sheldrick, 2014)'
_diffrn_ambient_temperature 150(2)
_diffrn_measured_fraction_theta_full 1.000
_diffrn_measured_fraction_theta_max 0.930
_diffrn_measurement_device_type 'Rigaku (Mo) X-ray Source'
_diffrn_measurement_method '\w scans'
_diffrn_radiation_type MoK\a
_diffrn_radiation_wavelength 0.71073
_diffrn_reflns_av_R_equivalents 0.0554
_diffrn_reflns_av_unetI/netI 0.0197
_diffrn_reflns_Laue_measured_fraction_full 1.000
_diffrn_reflns_Laue_measured_fraction_max 0.930
_diffrn_reflns_limit_h_max 13
_diffrn_reflns_limit_h_min -14
_diffrn_reflns_limit_k_max 12
_diffrn_reflns_limit_k_min -12
_diffrn_reflns_limit_l_max 10
_diffrn_reflns_limit_l_min -11
_diffrn_reflns_number 7018
_diffrn_reflns_point_group_measured_fraction_full 1.000
_diffrn_reflns_point_group_measured_fraction_max 0.930
_diffrn_reflns_theta_full 25.242
_diffrn_reflns_theta_max 30.883
_diffrn_reflns_theta_min 2.343
_diffrn_source 'Rotating-anode X-ray tube'
_diffrn_standards_decay_% 0
_diffrn_standards_interval_count 0
_diffrn_standards_interval_time 0
_diffrn_standards_number 0
_exptl_absorpt_coefficient_mu 9.267
_exptl_absorpt_correction_T_max 1.00000
_exptl_absorpt_correction_T_min 0.17877
_exptl_absorpt_correction_type multi-scan
_exptl_absorpt_process_details
;
CrysAlisPro 1.171.40.23a (Rigaku Oxford Diffraction, 2018)
Empirical absorption correction using spherical harmonics,
 implemented in SCALE3 ABSPACK scaling algorithm.
;
_exptl_crystal_colour Colourless
_exptl_crystal_density_diffrn 2.992
_exptl_crystal_description Block
_exptl_crystal_F_000 556
_exptl_crystal_size_max 0.434
_exptl_crystal_size_mid 0.234
_exptl_crystal_size_min 0.172
_refine_diff_density_max 0.745
_refine_diff_density_min -0.780
_refine_diff_density_rms 0.184
_refine_ls_extinction_coef 0.0102(7)
_refine_ls_extinction_expression Fc^*^=kFc[1+0.001xFc^2^\l^3^/sin(2\q)]^-1/4^
_refine_ls_extinction_method 'SHELXL-2018/3 (Sheldrick 2018)'
_refine_ls_goodness_of_fit_ref 1.293
_refine_ls_hydrogen_treatment constr
_refine_ls_matrix_type full
_refine_ls_number_parameters 17
_refine_ls_number_reflns 424
_refine_ls_number_restraints 0
_refine_ls_restrained_S_all 1.293
_refine_ls_R_factor_all 0.0244
_refine_ls_R_factor_gt 0.0233
_refine_ls_shift/su_max 0.000
_refine_ls_shift/su_mean 0.000
_refine_ls_structure_factor_coef Fsqd
_refine_ls_weighting_details 'w=1/[\s^2^(Fo^2^)+(0.0197P)^2^+1.5328P] where P=(Fo^2^+2Fc^2^)/3'
_refine_ls_weighting_scheme calc
_refine_ls_wR_factor_gt 0.0522
_refine_ls_wR_factor_ref 0.0524
_reflns_Friedel_coverage 0.000
_reflns_number_gt 411
_reflns_number_total 424
_reflns_threshold_expression 'I > 2\s(I)'
_cod_data_source_file d4ce00907j2.cif
_cod_data_source_block DCsI3
_cod_depositor_comments 'Adding full bibliography for 7250161--7250169.cif.'
_cod_database_code 7250161
_shelx_shelxl_version_number 2018/3
_shelx_space_group_comment
;
The symmetry employed for this shelxl refinement is uniquely defined
by the following loop, which should always be used as a source of
symmetry information in preference to the above space-group names.
They are only intended as comments.
;

loop_
_space_group_symop_operation_xyz
'x, y, z'
'-y, x-y, z'
'-x+y, -x, z'
'-x, -y, z+1/2'
'y, -x+y, z+1/2'
'x-y, x, z+1/2'
'y, x, -z'
'x-y, -y, -z'
'-x, -x+y, -z'
'-y, -x, -z+1/2'
'-x+y, y, -z+1/2'
'x, x-y, -z+1/2'
'-x, -y, -z'
'y, -x+y, -z'
'x-y, x, -z'
'x, y, -z-1/2'
'-y, x-y, -z-1/2'
'-x+y, -x, -z-1/2'
'-y, -x, z'
'-x+y, y, z'
'x, x-y, z'
'y, x, z-1/2'
'x-y, -y, z-1/2'
'-x, -x+y, z-1/2'

loop_
_atom_site_label
_atom_site_type_symbol
_atom_site_fract_x
_atom_site_fract_y
_atom_site_fract_z
_atom_site_U_iso_or_equiv
_atom_site_adp_type
_atom_site_occupancy
_atom_site_site_symmetry_order
_atom_site_calc_flag
_atom_site_refinement_flags_posn
_atom_site_refinement_flags_adp
_atom_site_refinement_flags_occupancy
_atom_site_disorder_assembly
_atom_site_disorder_group
Cs1 Cs 0.000000 1.000000 0.500000 0.01502(19) Uani 1 12 d S T P . .
I1 I 0.18466(2) 0.81534(2) 0.250000 0.01505(17) Uani 1 4 d S T P . .
N1 N 0.333333 0.666667 0.5942(7) 0.0121(11) Uani 1 6 d S T P . .
H1 H 0.333333 0.666667 0.468956 0.014 Uiso 1 6 calc R U P . .
C1 C 0.4144(2) 0.5856(2) 0.6535(5) 0.0222(9) Uani 1 2 d S T P . .
H1A H 0.521461 0.638476 0.611090 0.027 Uiso 0.5 1 calc R U P . .
H1B H 0.361524 0.478539 0.611090 0.027 Uiso 0.5 1 calc R U P . .

loop_
_atom_site_aniso_label
_atom_site_aniso_U_11
_atom_site_aniso_U_22
_atom_site_aniso_U_33
_atom_site_aniso_U_23
_atom_site_aniso_U_13
_atom_site_aniso_U_12
Cs1 0.0163(2) 0.0163(2) 0.0125(3) 0.000 0.000 0.00813(12)
I1 0.0161(2) 0.0161(2) 0.0140(2) 0.000 0.000 0.00884(16)
N1 0.0144(17) 0.0144(17) 0.007(3) 0.000 0.000 0.0072(8)
C1 0.034(2) 0.034(2) 0.014(2) 0.0000(7) 0.0000(7) 0.028(2)

loop_
_atom_type_symbol
_atom_type_description
_atom_type_scat_dispersion_real
_atom_type_scat_dispersion_imag
_atom_type_scat_source
C C 0.0033 0.0016 'International Tables Vol C Tables 4.2.6.8 and 6.1.1.4'
H H 0.0000 0.0000 'International Tables Vol C Tables 4.2.6.8 and 6.1.1.4'
I I -0.4742 1.8119 'International Tables Vol C Tables 4.2.6.8 and 6.1.1.4'
N N 0.0061 0.0033 'International Tables Vol C Tables 4.2.6.8 and 6.1.1.4'
Cs Cs -0.3680 2.1192 'International Tables Vol C Tables 4.2.6.8 and 6.1.1.4'

loop_
_geom_angle_atom_site_label_1
_geom_angle_atom_site_label_2
_geom_angle_atom_site_label_3
_geom_angle
_geom_angle_site_symmetry_1
_geom_angle_site_symmetry_3
_geom_angle_publ_flag
I1 Cs1 I1 180.0 15_666 3_465 ?
I1 Cs1 I1 94.692(4) 15_666 14_456 ?
I1 Cs1 I1 85.308(4) 3_465 14_456 ?
I1 Cs1 I1 85.308(4) 15_666 2_675 ?
I1 Cs1 I1 94.692(4) 3_465 2_675 ?
I1 Cs1 I1 180.0 14_456 2_675 ?
I1 Cs1 I1 85.308(4) 15_666 . ?
I1 Cs1 I1 94.692(4) 3_465 . ?
I1 Cs1 I1 85.308(4) 14_456 . ?
I1 Cs1 I1 94.692(4) 2_675 . ?
I1 Cs1 I1 94.692(4) 15_666 13_576 ?
I1 Cs1 I1 85.308(4) 3_465 13_576 ?
I1 Cs1 I1 94.692(4) 14_456 13_576 ?
I1 Cs1 I1 85.308(4) 2_675 13_576 ?
I1 Cs1 I1 180.0 . 13_576 ?
I1 Cs1 Cs1 58.129(3) 15_666 4_575 ?
I1 Cs1 Cs1 121.871(3) 3_465 4_575 ?
I1 Cs1 Cs1 58.129(3) 14_456 4_575 ?
I1 Cs1 Cs1 121.871(3) 2_675 4_575 ?
I1 Cs1 Cs1 121.871(3) . 4_575 ?
I1 Cs1 Cs1 58.129(3) 13_576 4_575 ?
I1 Cs1 Cs1 121.871(3) 15_666 4_574 ?
I1 Cs1 Cs1 58.129(3) 3_465 4_574 ?
I1 Cs1 Cs1 121.871(3) 14_456 4_574 ?
I1 Cs1 Cs1 58.129(3) 2_675 4_574 ?
I1 Cs1 Cs1 58.129(3) . 4_574 ?
I1 Cs1 Cs1 121.871(3) 13_576 4_574 ?
Cs1 Cs1 Cs1 180.0 4_575 4_574 ?
Cs1 I1 Cs1 63.742(6) 4_574 . ?
C1 N1 C1 110.4(3) 2_665 3_565 ?
C1 N1 C1 110.4(3) 2_665 . ?
C1 N1 C1 110.4(3) 3_565 . ?
C1 N1 H1 108.6 2_665 . ?
C1 N1 H1 108.6 3_565 . ?
C1 N1 H1 108.6 . . ?
N1 C1 C1 108.6(3) . 16_557 ?
N1 C1 H1A 110.0 . . ?
C1 C1 H1A 110.0 16_557 . ?
N1 C1 H1B 110.0 . . ?
C1 C1 H1B 110.0 16_557 . ?
H1A C1 H1B 108.4 . . ?

loop_
_geom_bond_atom_site_label_1
_geom_bond_atom_site_label_2
_geom_bond_distance
_geom_bond_site_symmetry_2
_geom_bond_publ_flag
Cs1 I1 3.7806(3) 15_666 ?
Cs1 I1 3.7806(3) 3_465 ?
Cs1 I1 3.7806(3) 14_456 ?
Cs1 I1 3.7806(3) 2_675 ?
Cs1 I1 3.7806(3) . ?
Cs1 I1 3.7806(3) 13_576 ?
Cs1 Cs1 3.99245(10) 4_575 ?
Cs1 Cs1 3.99245(10) 4_574 ?
N1 C1 1.487(4) 2_665 ?
N1 C1 1.487(4) 3_565 ?
N1 C1 1.487(4) . ?
N1 H1 1.0000 . ?
C1 C1 1.542(9) 16_557 ?
C1 H1A 0.9900 . ?
C1 H1B 0.9900 . ?

loop_
_geom_hbond_atom_site_label_D
_geom_hbond_atom_site_label_H
_geom_hbond_atom_site_label_A
_geom_hbond_distance_DH
_geom_hbond_distance_HA
_geom_hbond_distance_DA
_geom_hbond_angle_DHA
_geom_hbond_site_symmetry_A
_geom_hbond_publ_flag
N1 H1 I1 1.00 3.12 3.773(4) 124.1 . yes
N1 H1 I1 1.00 3.12 3.773(4) 124.1 2_665 yes
N1 H1 I1 1.00 3.12 3.773(4) 124.1 3_565 yes
C1 H1A I1 0.99 3.19 3.895(3) 129.6 14_556 yes
C1 H1A I1 0.99 3.27 3.925(4) 124.8 3_565 yes
C1 H1B I1 0.99 3.27 3.925(4) 124.8 2_665 yes
C1 H1B I1 0.99 3.19 3.895(3) 129.6 15_656 yes

loop_
_geom_torsion_atom_site_label_1
_geom_torsion_atom_site_label_2
_geom_torsion_atom_site_label_3
_geom_torsion_atom_site_label_4
_geom_torsion
_geom_torsion_site_symmetry_1
_geom_torsion_site_symmetry_2
_geom_torsion_site_symmetry_3
_geom_torsion_site_symmetry_4
_geom_torsion_publ_flag
C1 N1 C1 C1 61.1(3) 2_665 . . 16_557 ?
C1 N1 C1 C1 -61.1(3) 3_565 . . 16_557 ?
